data_7020450
loop_
_publ_author_name
'McCready, Matthew S.'
'Puddephatt, Richard J.'

_publ_section_title
;
 Self-assembly of isomeric clamshell dimers of platinum(II).
;
_journal_issue 40
_journal_name_full 'Dalton transactions (Cambridge, England : 2003)'
_journal_page_first 12378
_journal_page_last 12385
_journal_paper_doi 10.1039/c2dt31584j
_journal_volume 41
_journal_year 2012
_chemical_formula_moiety 'C42 H46 N8 Pt2, 2(C3 H6 O), 2(C F3 O3 S), O'
_chemical_formula_sum 'C50 H58 F6 N8 O9 Pt2 S2'
_chemical_formula_weight 1483.34
_chemical_name_systematic
;
?
;
_space_group_IT_number 2
_symmetry_cell_setting triclinic
_symmetry_space_group_name_Hall '-P 1'
_symmetry_space_group_name_H-M 'P -1'
_atom_sites_solution_hydrogens geom
_atom_sites_solution_primary direct
_atom_sites_solution_secondary difmap
_audit_creation_method SHELXL-97
_cell_angle_alpha 77.96(3)
_cell_angle_beta 76.62(3)
_cell_angle_gamma 76.14(3)
_cell_formula_units_Z 2
_cell_length_a 12.493(3)
_cell_length_b 14.767(3)
_cell_length_c 15.879(3)
_cell_measurement_reflns_used 12484
_cell_measurement_temperature 150(2)
_cell_measurement_theta_max 27.60
_cell_measurement_theta_min 1.34
_cell_volume 2730.3(11)
_computing_cell_refinement 'DENZO-SMN (Otwinowski & Minor, 1997)'
_computing_data_collection 'COLLECT (Nonius, 1997-2001)'
_computing_data_reduction DENZO-SMN
_computing_molecular_graphics 'SHELXTL/PC (Sheldrick, 2001)'
_computing_publication_material SHELXTL/PC
_computing_structure_refinement 'SHELXL-97 (Sheldrick, 2008)'
_computing_structure_solution 'SHELXS-97 (Sheldrick, 2008)'
_diffrn_ambient_temperature 150(2)
_diffrn_measured_fraction_theta_full 0.986
_diffrn_measured_fraction_theta_max 0.986
_diffrn_measurement_device_type 'Nonius Kappa-CCD'
_diffrn_measurement_method '\f scans, and \w scans with \k offsets'
_diffrn_radiation_monochromator graphite
_diffrn_radiation_source 'fine-focus sealed tube'
_diffrn_radiation_type MoK\a
_diffrn_radiation_wavelength 0.71073
_diffrn_reflns_av_R_equivalents 0.0435
_diffrn_reflns_av_sigmaI/netI 0.0663
_diffrn_reflns_limit_h_max 15
_diffrn_reflns_limit_h_min -16
_diffrn_reflns_limit_k_max 19
_diffrn_reflns_limit_k_min -19
_diffrn_reflns_limit_l_max 20
_diffrn_reflns_limit_l_min -20
_diffrn_reflns_number 22922
_diffrn_reflns_theta_full 27.60
_diffrn_reflns_theta_max 27.60
_diffrn_reflns_theta_min 1.34
_exptl_absorpt_coefficient_mu 5.276
_exptl_absorpt_correction_T_max 0.7025
_exptl_absorpt_correction_T_min 0.5171
_exptl_absorpt_correction_type multi-scan
_exptl_absorpt_process_details 'DENZO-SMN (Otwinowski & Minor, 1997)'
_exptl_crystal_colour yellow
_exptl_crystal_density_diffrn 1.804
_exptl_crystal_density_method 'not measured'
_exptl_crystal_description block
_exptl_crystal_F_000 1456
_exptl_crystal_size_max 0.14
_exptl_crystal_size_mid 0.10
_exptl_crystal_size_min 0.07
_refine_diff_density_max 1.974
_refine_diff_density_min -2.584
_refine_diff_density_rms 0.385
_refine_ls_extinction_method none
_refine_ls_goodness_of_fit_ref 1.118
_refine_ls_hydrogen_treatment constr
_refine_ls_matrix_type full
_refine_ls_number_parameters 598
_refine_ls_number_reflns 12484
_refine_ls_number_restraints 0
_refine_ls_restrained_S_all 1.118
_refine_ls_R_factor_all 0.0834
_refine_ls_R_factor_gt 0.0487
_refine_ls_shift/su_max 0.004
_refine_ls_shift/su_mean 0.000
_refine_ls_structure_factor_coef Fsqd
_refine_ls_weighting_details 'calc w=1/[\s^2^(Fo^2^)+(0.1002P)^2^+3.4963P] where P=(Fo^2^+2Fc^2^)/3'
_refine_ls_weighting_scheme calc
_refine_ls_wR_factor_gt 0.1352
_refine_ls_wR_factor_ref 0.1763
_reflns_number_gt 8998
_reflns_number_total 12484
_reflns_threshold_expression >2sigma(I)
_cod_data_source_file c2dt31584j.txt
_cod_data_source_block 4a
_cod_original_cell_volume 2730.4(10)
_cod_original_sg_symbol_H-M P-1
_cod_database_code 7020450

loop_
_symmetry_equiv_pos_as_xyz
'x, y, z'
'-x, -y, -z'

loop_
_atom_site_label
_atom_site_type_symbol
_atom_site_fract_x
_atom_site_fract_y
_atom_site_fract_z
_atom_site_U_iso_or_equiv
_atom_site_adp_type
_atom_site_occupancy
_atom_site_symmetry_multiplicity
_atom_site_calc_flag
_atom_site_refinement_flags
Pt1 Pt 0.37032(2) 0.57187(2) -0.67104(2) 0.02302(11) Uani 1 1 d .
C1 C 0.6345(8) 1.0022(7) -0.9149(7) 0.036(2) Uani 1 1 d .
H1A H 0.7140 0.9941 -0.9302 0.043 Uiso 1 1 calc R
C2 C 0.5730(9) 1.0923(7) -0.9064(6) 0.039(2) Uani 1 1 d .
H2A H 0.6087 1.1445 -0.9159 0.046 Uiso 1 1 calc R
C3 C 0.4565(8) 1.1032(7) -0.8834(6) 0.035(2) Uani 1 1 d .
H3A H 0.4109 1.1637 -0.8763 0.043 Uiso 1 1 calc R
C4 C 0.4075(8) 1.0250(6) -0.8708(6) 0.033(2) Uani 1 1 d .
H4A H 0.3281 1.0322 -0.8571 0.040 Uiso 1 1 calc R
C5 C 0.4744(7) 0.9372(6) -0.8782(5) 0.0236(18) Uani 1 1 d .
C6 C 0.4316(6) 0.8485(6) -0.8680(5) 0.0227(17) Uani 1 1 d .
C7 C 0.3202(6) 0.8345(6) -0.8333(5) 0.0209(17) Uani 1 1 d .
C8 C 0.3001(7) 0.7467(6) -0.8371(5) 0.0253(18) Uani 1 1 d .
C9 C 0.3904(6) 0.6766(6) -0.8668(5) 0.0218(17) Uani 1 1 d .
C10 C 0.3821(6) 0.5768(6) -0.8632(5) 0.0228(17) Uani 1 1 d .
C11 C 0.3825(7) 0.5409(6) -0.9360(6) 0.0269(19) Uani 1 1 d .
H11A H 0.3834 0.5808 -0.9913 0.032 Uiso 1 1 calc R
C12 C 0.3815(7) 0.4460(7) -0.9287(6) 0.034(2) Uani 1 1 d .
H12A H 0.3827 0.4196 -0.9787 0.041 Uiso 1 1 calc R
C13 C 0.3787(8) 0.3907(7) -0.8471(7) 0.036(2) Uani 1 1 d .
H13A H 0.3799 0.3251 -0.8407 0.043 Uiso 1 1 calc R
C14 C 0.3742(7) 0.4298(7) -0.7763(7) 0.033(2) Uani 1 1 d .
H14A H 0.3705 0.3908 -0.7204 0.039 Uiso 1 1 calc R
C15 C 0.2280(7) 0.9050(6) -0.7868(6) 0.0282(19) Uani 1 1 d .
H15A H 0.2636 0.9438 -0.7619 0.034 Uiso 1 1 calc R
H15B H 0.1826 0.8695 -0.7372 0.034 Uiso 1 1 calc R
C16 C 0.1477(8) 0.9726(7) -0.8449(7) 0.036(2) Uani 1 1 d .
H16A H 0.1035 1.0236 -0.8117 0.043 Uiso 1 1 calc R
H16B H 0.1945 1.0025 -0.8975 0.043 Uiso 1 1 calc R
C17 C 0.0653(8) 0.9316(7) -0.8759(7) 0.036(2) Uani 1 1 d .
H17A H 0.0151 0.9844 -0.9061 0.043 Uiso 1 1 calc R
H17B H 0.0181 0.9014 -0.8237 0.043 Uiso 1 1 calc R
C18 C 0.1189(8) 0.8582(7) -0.9385(6) 0.032(2) Uani 1 1 d .
H18A H 0.0744 0.8709 -0.9853 0.038 Uiso 1 1 calc R
H18B H 0.1954 0.8683 -0.9668 0.038 Uiso 1 1 calc R
C19 C 0.1273(7) 0.7564(6) -0.8975(6) 0.0279(19) Uani 1 1 d .
H19A H 0.1706 0.7170 -0.9423 0.033 Uiso 1 1 calc R
H19B H 0.0507 0.7427 -0.8808 0.033 Uiso 1 1 calc R
C20 C 0.18297(3) 0.72564(2) -0.81541(2) 0.0237(18) Uani 1 1 d .
H20A H 0.1366 0.7598 -0.7677 0.028 Uiso 1 1 calc R
H20B H 0.1871 0.6571 -0.7946 0.028 Uiso 1 1 calc R
N1 N 0.58946(3) 0.92592(2) -0.90288(2) 0.0289(16) Uani 1 1 d R
N2 N 0.51157(3) 0.77818(2) -0.89871(2) 0.0227(15) Uani 1 1 d R
N3 N 0.49347(3) 0.69230(2) -0.89999(2) 0.0228(15) Uani 1 1 d R
N4 N 0.37484(3) 0.52141(2) -0.78223(2) 0.0238(15) Uani 1 1 d R
Pt2 Pt 0.67772(3) 0.79870(2) -0.92571(2) 0.02533(11) Uani 1 1 d R
C22 C 0.29421(3) 0.62633(2) -0.49246(2) 0.033(2) Uani 1 1 d R
H22A H 0.2224 0.6198 -0.4979 0.040 Uiso 1 1 calc R
C23 C 0.3062(8) 0.6432(7) -0.4157(6) 0.039(2) Uani 1 1 d .
H23A H 0.2440 0.6495 -0.3684 0.047 Uiso 1 1 calc R
C24 C 0.4116(8) 0.6514(7) -0.4068(6) 0.037(2) Uani 1 1 d .
H24A H 0.4239 0.6603 -0.3525 0.045 Uiso 1 1 calc R
C25 C 0.4967(7) 0.6461(6) -0.4781(6) 0.029(2) Uani 1 1 d .
H25A H 0.5690 0.6514 -0.4727 0.035 Uiso 1 1 calc R
C26 C 0.4813(7) 0.6334(6) -0.5577(5) 0.0267(19) Uani 1 1 d .
C27 C 0.5672(6) 0.6271(6) -0.6386(5) 0.0212(17) Uani 1 1 d .
C28 C 0.6702(6) 0.6591(6) -0.6601(5) 0.0234(18) Uani 1 1 d .
C29 C 0.7379(7) 0.6429(6) -0.7402(6) 0.0255(18) Uani 1 1 d .
C30 C 0.6954(7) 0.6025(6) -0.7966(5) 0.0248(18) Uani 1 1 d .
C31 C 0.7579(7) 0.5894(6) -0.8879(6) 0.0265(19) Uani 1 1 d .
C32 C 0.8086(7) 0.5014(7) -0.9088(6) 0.032(2) Uani 1 1 d .
H32A H 0.8053 0.4473 -0.8645 0.038 Uiso 1 1 calc R
C33 C 0.8642(8) 0.4901(8) -0.9929(7) 0.037(2) Uani 1 1 d .
H33A H 0.8976 0.4291 -1.0075 0.045 Uiso 1 1 calc R
C34 C 0.8695(7) 0.5690(8) -1.0542(7) 0.039(2) Uani 1 1 d .
H34A H 0.9096 0.5636 -1.1122 0.047 Uiso 1 1 calc R
C35 C 0.8169(7) 0.6574(7) -1.0326(6) 0.031(2) Uani 1 1 d .
H35A H 0.8212 0.7118 -1.0764 0.037 Uiso 1 1 calc R
C36 C 0.7024(7) 0.7142(6) -0.6043(6) 0.0256(18) Uani 1 1 d .
H36A H 0.6326 0.7482 -0.5709 0.031 Uiso 1 1 calc R
H36B H 0.7418 0.7625 -0.6436 0.031 Uiso 1 1 calc R
C37 C 0.7769(7) 0.6578(7) -0.5394(6) 0.031(2) Uani 1 1 d .
H37A H 0.7404 0.6060 -0.5038 0.038 Uiso 1 1 calc R
H37B H 0.7788 0.6999 -0.4990 0.038 Uiso 1 1 calc R
C38 C 0.8987(7) 0.6143(7) -0.5774(6) 0.030(2) Uani 1 1 d .
H38A H 0.9353 0.6658 -0.6138 0.036 Uiso 1 1 calc R
H38B H 0.9390 0.5871 -0.5282 0.036 Uiso 1 1 calc R
C39 C 0.9136(7) 0.5381(6) -0.6328(6) 0.030(2) Uani 1 1 d .
H39A H 0.8446 0.5117 -0.6169 0.035 Uiso 1 1 calc R
H39B H 0.9761 0.4865 -0.6170 0.035 Uiso 1 1 calc R
C40 C 0.9379(7) 0.5696(7) -0.7331(6) 0.030(2) Uani 1 1 d .
H40A H 1.0153 0.5814 -0.7513 0.036 Uiso 1 1 calc R
H40B H 0.9341 0.5174 -0.7620 0.036 Uiso 1 1 calc R
C41 C 0.85663(12) 0.65855(10) -0.76543(9) 0.0260(19) Uani 1 1 d .
H41A H 0.8624 0.7121 -0.7394 0.031 Uiso 1 1 calc R
H41B H 0.8771 0.6748 -0.8300 0.031 Uiso 1 1 calc R
N5 N 0.37876(12) 0.61824(10) -0.56214(9) 0.0278(16) Uani 1 1 d R
N6 N 0.53686(12) 0.58886(10) -0.69764(9) 0.0222(15) Uani 1 1 d R
N7 N 0.59901(12) 0.57385(10) -0.77548(9) 0.0249(15) Uani 1 1 d R
N8 N 0.75926(12) 0.66783(10) -0.95022(9) 0.0262(16) Uani 1 1 d R
S1 S 0.31291(12) 0.74059(10) -0.18314(9) 0.0403(6) Uani 1 1 d R
O1 O 0.29168(12) 0.66330(10) -0.21454(9) 0.080(3) Uani 1 1 d R
O2 O 0.31002(12) 0.72685(10) -0.09022(9) 0.051(2) Uani 1 1 d R
O3 O 0.40272(12) 0.78381(10) -0.23675(9) 0.052(2) Uani 1 1 d R
C43 C 0.18670(12) 0.83221(10) -0.19634(9) 0.073(4) Uani 1 1 d R
F1 F 0.17880(12) 0.85225(10) -0.28083(9) 0.134(4) Uani 1 1 d R
F2 F 0.09594(12) 0.80399(10) -0.14662(9) 0.127(4) Uani 1 1 d R
F3 F 0.19436(12) 0.91142(10) -0.17270(9) 0.099(3) Uani 1 1 d R
S2 S 0.83352(12) 0.83143(10) -1.30091(9) 0.0456(7) Uani 1 1 d R
O4 O 0.75680(12) 0.84634(10) -1.35702(9) 0.111(4) Uani 1 1 d R
O5 O 0.79586(12) 0.81758(10) -1.20893(9) 0.087(4) Uani 1 1 d R
O6 O 0.90780(12) 0.89768(10) -1.33092(9) 0.066(3) Uani 1 1 d R
C44 C 0.92219(12) 0.71847(10) -1.31934(9) 0.058(3) Uani 1 1 d R
F4 F 0.86665(12) 0.64900(10) -1.29400(9) 0.097(3) Uani 1 1 d R
F5 F 1.00247(12) 0.69320(10) -1.27503(9) 0.105(3) Uani 1 1 d R
F6 F 0.96710(12) 0.71798(10) -1.40386(9) 0.101(3) Uani 1 1 d R
O8 O 0.97979(12) 0.82407(10) -0.65344(9) 0.102(4) Uani 1 1 d R
C48 C 1.06063(12) 0.88306(10) -0.55990(9) 0.092(6) Uani 1 1 d R
H48A H 1.1278 0.8369 -0.5797 0.138 Uiso 1 1 calc R
H48B H 1.0381 0.8687 -0.4960 0.138 Uiso 1 1 calc R
H48C H 1.0771 0.9467 -0.5764 0.138 Uiso 1 1 calc R
C49 C 0.9679(16) 0.8782(10) -0.6018(9) 0.088(6) Uani 1 1 d .
C50 C 0.8558(16) 0.9426(12) -0.5790(12) 0.121(8) Uani 1 1 d .
H50A H 0.7981 0.9207 -0.5975 0.182 Uiso 1 1 calc R
H50B H 0.8597 1.0071 -0.6093 0.182 Uiso 1 1 calc R
H50C H 0.8367 0.9421 -0.5155 0.182 Uiso 1 1 calc R
O9 O 0.5775(7) 0.7816(7) -0.3887(6) 0.071(3) Uani 1 1 d .
O7 O 0.4638(8) 0.8423(6) 0.3193(6) 0.069(3) Uani 1 1 d .
C46 C 0.4582(11) 0.8988(9) 0.3646(9) 0.061(3) Uani 1 1 d .
C45 C 0.5392(8) 0.9644(7) 0.3385(7) 0.0429(15) Uani 1 1 d .
H45A H 0.5896 0.9516 0.2832 0.064 Uiso 1 1 calc R
H45B H 0.5834 0.9547 0.3844 0.064 Uiso 1 1 calc R
H45C H 0.4976 1.0299 0.3310 0.064 Uiso 1 1 calc R
C47 C 0.3788(15) 0.9099(13) 0.4444(12) 0.114(7) Uani 1 1 d .
H47A H 0.3301 0.8639 0.4560 0.171 Uiso 1 1 calc R
H47B H 0.3330 0.9740 0.4391 0.171 Uiso 1 1 calc R
H47C H 0.4189 0.8994 0.4930 0.171 Uiso 1 1 calc R
C21 C 0.2014(8) 0.5608(8) -0.6346(7) 0.0429(15) Uani 1 1 d .
H21A H 0.1830 0.5292 -0.6764 0.064 Uiso 1 1 calc R
H21B H 0.1539 0.6241 -0.6348 0.064 Uiso 1 1 calc R
H21C H 0.1883 0.5238 -0.5757 0.064 Uiso 1 1 calc R
C42 C 0.8350(8) 0.8324(8) -0.9462(7) 0.0429(15) Uani 1 1 d .
H42A H 0.8916 0.7847 -0.9756 0.064 Uiso 1 1 calc R
H42B H 0.8529 0.8339 -0.8897 0.064 Uiso 1 1 calc R
H42C H 0.8345 0.8946 -0.9831 0.064 Uiso 1 1 calc R

loop_
_atom_site_aniso_label
_atom_site_aniso_U_11
_atom_site_aniso_U_22
_atom_site_aniso_U_33
_atom_site_aniso_U_23
_atom_site_aniso_U_13
_atom_site_aniso_U_12
Pt1 0.01886(18) 0.02518(19) 0.02464(18) 0.00023(13) -0.00443(13) -0.00712(13)
C1 0.031(5) 0.034(5) 0.048(6) -0.004(4) -0.016(4) -0.013(4)
C2 0.057(6) 0.033(5) 0.031(5) 0.000(4) -0.007(5) -0.026(5)
C3 0.039(5) 0.034(5) 0.036(5) -0.013(4) -0.002(4) -0.010(4)
C4 0.039(5) 0.026(5) 0.035(5) 0.000(4) -0.006(4) -0.011(4)
C5 0.028(4) 0.026(4) 0.016(4) 0.000(3) -0.001(3) -0.011(4)
C6 0.015(4) 0.027(4) 0.027(4) -0.002(3) -0.013(3) 0.000(3)
C7 0.021(4) 0.022(4) 0.019(4) 0.000(3) -0.004(3) -0.006(3)
C8 0.021(4) 0.032(5) 0.023(4) -0.002(3) -0.003(3) -0.008(4)
C9 0.017(4) 0.033(5) 0.016(4) -0.002(3) -0.007(3) -0.005(3)
C10 0.013(4) 0.026(4) 0.028(4) -0.006(3) 0.000(3) -0.004(3)
C11 0.027(5) 0.027(5) 0.028(4) -0.007(4) -0.005(4) -0.006(4)
C12 0.026(5) 0.041(6) 0.042(5) -0.020(4) -0.009(4) -0.004(4)
C13 0.035(5) 0.029(5) 0.047(6) -0.005(4) -0.013(4) -0.010(4)
C14 0.031(5) 0.029(5) 0.044(6) -0.006(4) -0.015(4) -0.008(4)
C15 0.023(4) 0.027(5) 0.031(5) -0.007(4) -0.001(4) 0.000(4)
C16 0.027(5) 0.028(5) 0.047(6) -0.004(4) -0.010(4) 0.007(4)
C17 0.027(5) 0.029(5) 0.051(6) -0.001(4) -0.014(4) -0.002(4)
C18 0.029(5) 0.035(5) 0.031(5) -0.001(4) -0.011(4) -0.003(4)
C19 0.021(4) 0.032(5) 0.028(5) -0.005(4) -0.002(4) -0.003(4)
C20 0.019(4) 0.020(4) 0.029(4) 0.001(3) -0.004(3) -0.003(3)
N1 0.035(4) 0.029(4) 0.026(4) -0.002(3) -0.010(3) -0.012(3)
N2 0.015(3) 0.028(4) 0.026(4) -0.001(3) -0.006(3) -0.006(3)
N3 0.021(3) 0.027(4) 0.020(3) 0.002(3) -0.003(3) -0.010(3)
N4 0.020(3) 0.026(4) 0.028(4) -0.003(3) -0.007(3) -0.008(3)
Pt2 0.02057(18) 0.0289(2) 0.02567(19) 0.00192(14) -0.00461(13) -0.00854(14)
C22 0.023(4) 0.052(6) 0.025(5) -0.005(4) 0.003(4) -0.017(4)
C23 0.037(5) 0.047(6) 0.031(5) -0.007(4) 0.003(4) -0.012(5)
C24 0.036(5) 0.050(6) 0.027(5) -0.013(4) -0.002(4) -0.008(5)
C25 0.025(4) 0.033(5) 0.031(5) -0.003(4) -0.004(4) -0.009(4)
C26 0.022(4) 0.036(5) 0.020(4) -0.004(4) -0.003(3) -0.004(4)
C27 0.012(4) 0.026(4) 0.025(4) 0.003(3) -0.007(3) -0.006(3)
C28 0.016(4) 0.032(5) 0.023(4) 0.000(3) -0.007(3) -0.007(3)
C29 0.020(4) 0.026(5) 0.028(4) 0.005(3) -0.009(3) -0.004(3)
C30 0.024(4) 0.022(4) 0.023(4) -0.002(3) 0.000(3) 0.000(3)
C31 0.017(4) 0.030(5) 0.030(5) 0.000(4) -0.004(3) -0.006(3)
C32 0.026(5) 0.033(5) 0.036(5) -0.002(4) -0.010(4) -0.005(4)
C33 0.029(5) 0.042(6) 0.042(6) -0.018(5) -0.006(4) 0.001(4)
C34 0.021(5) 0.060(7) 0.034(5) -0.013(5) -0.002(4) -0.005(4)
C35 0.016(4) 0.049(6) 0.027(5) -0.002(4) -0.006(3) -0.008(4)
C36 0.022(4) 0.029(5) 0.031(5) -0.010(4) -0.010(4) -0.006(3)
C37 0.024(4) 0.044(6) 0.028(5) -0.007(4) -0.010(4) -0.005(4)
C38 0.025(4) 0.033(5) 0.032(5) 0.000(4) -0.011(4) -0.002(4)
C39 0.019(4) 0.033(5) 0.034(5) 0.002(4) -0.005(4) -0.007(4)
C40 0.020(4) 0.034(5) 0.033(5) 0.000(4) -0.005(4) -0.004(4)
C41 0.018(4) 0.038(5) 0.022(4) 0.005(4) -0.002(3) -0.014(4)
N5 0.024(4) 0.032(4) 0.027(4) -0.003(3) -0.002(3) -0.009(3)
N6 0.012(3) 0.033(4) 0.023(4) -0.002(3) -0.002(3) -0.011(3)
N7 0.023(4) 0.023(4) 0.026(4) -0.001(3) -0.001(3) -0.005(3)
N8 0.025(4) 0.026(4) 0.022(4) 0.001(3) 0.001(3) -0.004(3)
S1 0.0503(15) 0.0368(14) 0.0306(12) -0.0079(10) 0.0078(11) -0.0152(12)
O1 0.136(9) 0.070(6) 0.043(5) -0.027(4) 0.030(5) -0.070(6)
O2 0.074(5) 0.045(5) 0.033(4) -0.007(3) -0.007(4) -0.011(4)
O3 0.056(5) 0.057(5) 0.041(4) -0.009(4) 0.011(4) -0.022(4)
C43 0.049(8) 0.115(14) 0.062(9) -0.022(8) -0.016(7) -0.016(8)
F1 0.124(9) 0.194(13) 0.088(7) -0.030(7) -0.066(6) 0.012(8)
F2 0.048(5) 0.240(14) 0.102(7) -0.068(8) 0.007(5) -0.034(7)
F3 0.111(7) 0.065(6) 0.110(7) -0.029(5) -0.041(6) 0.033(5)
S2 0.0466(15) 0.0402(15) 0.0444(15) -0.0054(12) -0.0060(12) -0.0015(12)
O4 0.088(8) 0.099(9) 0.163(12) -0.012(8) -0.082(8) -0.005(7)
O5 0.123(8) 0.045(5) 0.050(5) 0.000(4) 0.035(5) 0.008(5)
O6 0.090(7) 0.044(5) 0.065(6) -0.008(4) 0.006(5) -0.036(5)
C44 0.049(7) 0.056(8) 0.066(8) -0.016(6) 0.002(6) -0.010(6)
F4 0.118(7) 0.045(5) 0.115(7) -0.019(4) 0.034(6) -0.042(5)
F5 0.061(5) 0.081(7) 0.171(10) -0.029(6) -0.043(6) 0.019(5)
F6 0.158(9) 0.057(5) 0.068(5) -0.027(4) 0.044(5) -0.029(5)
O8 0.154(10) 0.054(6) 0.080(7) -0.034(5) 0.053(7) -0.042(6)
C48 0.133(15) 0.069(11) 0.058(9) -0.008(8) 0.025(10) -0.034(10)
C49 0.143(15) 0.042(8) 0.058(9) -0.012(6) 0.043(9) -0.032(9)
C50 0.150(18) 0.070(12) 0.097(13) -0.021(10) 0.016(12) 0.035(11)
O9 0.064(5) 0.091(7) 0.072(6) -0.044(5) 0.021(5) -0.046(5)
O7 0.101(7) 0.052(5) 0.061(5) -0.010(4) -0.047(5) 0.005(5)
C46 0.072(9) 0.043(7) 0.067(9) -0.005(6) -0.038(7) 0.013(6)
C45 0.030(3) 0.045(4) 0.053(4) 0.007(3) -0.015(3) -0.012(3)
C47 0.110(15) 0.098(14) 0.096(13) -0.013(11) 0.011(11) 0.019(11)
C21 0.030(3) 0.045(4) 0.053(4) 0.007(3) -0.015(3) -0.012(3)
C42 0.030(3) 0.045(4) 0.053(4) 0.007(3) -0.015(3) -0.012(3)

loop_
_atom_type_symbol
_atom_type_description
_atom_type_scat_dispersion_real
_atom_type_scat_dispersion_imag
_atom_type_scat_source
C C 0.0033 0.0016 'International Tables Vol C Tables 4.2.6.8 and 6.1.1.4'
H H 0.0000 0.0000 'International Tables Vol C Tables 4.2.6.8 and 6.1.1.4'
N N 0.0061 0.0033 'International Tables Vol C Tables 4.2.6.8 and 6.1.1.4'
O O 0.0106 0.0060 'International Tables Vol C Tables 4.2.6.8 and 6.1.1.4'
F F 0.0171 0.0103 'International Tables Vol C Tables 4.2.6.8 and 6.1.1.4'
S S 0.1246 0.1234 'International Tables Vol C Tables 4.2.6.8 and 6.1.1.4'
Pt Pt -1.7033 8.3905 'International Tables Vol C Tables 4.2.6.8 and 6.1.1.4'

loop_
_geom_angle_atom_site_label_1
_geom_angle_atom_site_label_2
_geom_angle_atom_site_label_3
_geom_angle
N5 Pt1 N4 175.6
N5 Pt1 N6 78.24(6)
N4 Pt1 N6 97.7
N5 Pt1 C21 96.7(3)
N4 Pt1 C21 87.4(3)
N6 Pt1 C21 174.9(3)
N1 C1 C2 124.3(8)
N1 C1 H1A 117.8
C2 C1 H1A 117.8
C1 C2 C3 117.3(9)
C1 C2 H2A 121.4
C3 C2 H2A 121.4
C4 C3 C2 119.5(9)
C4 C3 H3A 120.2
C2 C3 H3A 120.2
C5 C4 C3 119.8(9)
C5 C4 H4A 120.1
C3 C4 H4A 120.1
C4 C5 N1 121.1(7)
C4 C5 C6 124.7(8)
N1 C5 C6 114.1(6)
N2 C6 C7 120.3(7)
N2 C6 C5 112.3(6)
C7 C6 C5 127.4(7)
C8 C7 C6 116.1(7)
C8 C7 C15 119.8(7)
C6 C7 C15 124.0(7)
C7 C8 C9 119.1(7)
C7 C8 C20 122.5(7)
C9 C8 C20 118.3(7)
N3 C9 C8 123.1(7)
N3 C9 C10 112.9(6)
C8 C9 C10 124.0(7)
C11 C10 N4 120.9(7)
C11 C10 C9 122.8(8)
N4 C10 C9 116.3(7)
C10 C11 C12 119.7(8)
C10 C11 H11A 120.2
C12 C11 H11A 120.2
C13 C12 C11 118.4(9)
C13 C12 H12A 120.8
C11 C12 H12A 120.8
C14 C13 C12 120.1(9)
C14 C13 H13A 120.0
C12 C13 H13A 120.0
N4 C14 C13 122.3(9)
N4 C14 H14A 118.8
C13 C14 H14A 118.8
C7 C15 C16 115.5(7)
C7 C15 H15A 108.4
C16 C15 H15A 108.4
C7 C15 H15B 108.4
C16 C15 H15B 108.4
H15A C15 H15B 107.5
C17 C16 C15 118.5(8)
C17 C16 H16A 107.7
C15 C16 H16A 107.7
C17 C16 H16B 107.7
C15 C16 H16B 107.7
H16A C16 H16B 107.1
C16 C17 C18 115.7(8)
C16 C17 H17A 108.4
C18 C17 H17A 108.4
C16 C17 H17B 108.4
C18 C17 H17B 108.4
H17A C17 H17B 107.4
C19 C18 C17 116.2(8)
C19 C18 H18A 108.2
C17 C18 H18A 108.2
C19 C18 H18B 108.2
C17 C18 H18B 108.2
H18A C18 H18B 107.4
C18 C19 C20 115.7(7)
C18 C19 H19A 108.3
C20 C19 H19A 108.3
C18 C19 H19B 108.3
C20 C19 H19B 108.3
H19A C19 H19B 107.4
C8 C20 C19 110.5(4)
C8 C20 H20A 109.6
C19 C20 H20A 109.6
C8 C20 H20B 109.6
C19 C20 H20B 109.6
H20A C20 H20B 108.1
C1 N1 C5 117.9(6)
C1 N1 Pt2 123.9(4)
C5 N1 Pt2 118.1(4)
C6 N2 N3 123.9(4)
C6 N2 Pt2 116.4(4)
N3 N2 Pt2 118.9
C9 N3 N2 117.2(4)
C14 N4 C10 118.5(6)
C14 N4 Pt1 118.8(4)
C10 N4 Pt1 122.6(4)
N1 Pt2 N8 176.7
N1 Pt2 C42 96.1(3)
N8 Pt2 C42 87.1(3)
N1 Pt2 N2 77.9
N8 Pt2 N2 99.0
C42 Pt2 N2 173.7(3)
C23 C22 N5 123.3(4)
C23 C22 H22A 118.4
N5 C22 H22A 118.4
C22 C23 C24 118.7(8)
C22 C23 H23A 120.6
C24 C23 H23A 120.6
C25 C24 C23 118.1(9)
C25 C24 H24A 120.9
C23 C24 H24A 120.9
C24 C25 C26 122.2(9)
C24 C25 H25A 118.9
C26 C25 H25A 118.9
N5 C26 C25 117.9(7)
N5 C26 C27 115.4(7)
C25 C26 C27 126.6(8)
N6 C27 C28 119.8(7)
N6 C27 C26 112.5(6)
C28 C27 C26 127.7(8)
C29 C28 C27 116.5(8)
C29 C28 C36 120.2(7)
C27 C28 C36 123.1(7)
C28 C29 C30 117.9(7)
C28 C29 C41 122.3(7)
C30 C29 C41 119.6(7)
N7 C30 C29 124.4(7)
N7 C30 C31 113.4(7)
C29 C30 C31 122.2(7)
N8 C31 C32 120.7(7)
N8 C31 C30 117.5(7)
C32 C31 C30 121.7(8)
C31 C32 C33 121.2(9)
C31 C32 H32A 119.4
C33 C32 H32A 119.4
C34 C33 C32 117.9(9)
C34 C33 H33A 121.0
C32 C33 H33A 121.0
C33 C34 C35 120.3(9)
C33 C34 H34A 119.8
C35 C34 H34A 119.8
N8 C35 C34 121.5(8)
N8 C35 H35A 119.3
C34 C35 H35A 119.3
C28 C36 C37 116.5(8)
C28 C36 H36A 108.2
C37 C36 H36A 108.2
C28 C36 H36B 108.2
C37 C36 H36B 108.2
H36A C36 H36B 107.3
C36 C37 C38 117.4(7)
C36 C37 H37A 108.0
C38 C37 H37A 108.0
C36 C37 H37B 108.0
C38 C37 H37B 108.0
H37A C37 H37B 107.2
C39 C38 C37 115.9(8)
C39 C38 H38A 108.3
C37 C38 H38A 108.3
C39 C38 H38B 108.3
C37 C38 H38B 108.3
H38A C38 H38B 107.4
C38 C39 C40 116.1(8)
C38 C39 H39A 108.3
C40 C39 H39A 108.3
C38 C39 H39B 108.3
C40 C39 H39B 108.3
H39A C39 H39B 107.4
C41 C40 C39 113.9(6)
C41 C40 H40A 108.8
C39 C40 H40A 108.8
C41 C40 H40B 108.8
C39 C40 H40B 108.8
H40A C40 H40B 107.7
C29 C41 C40 110.4(5)
C29 C41 H41A 109.6
C40 C41 H41A 109.6
C29 C41 H41B 109.6
C40 C41 H41B 109.6
H41A C41 H41B 108.1
C22 N5 C26 119.3(4)
C22 N5 Pt1 123.99(10)
C26 N5 Pt1 116.4(4)
N7 N6 C27 125.1(3)
N7 N6 Pt1 117.9
C27 N6 Pt1 116.3(3)
C30 N7 N6 116.1(4)
C31 N8 C35 118.2(6)
C31 N8 Pt2 122.8(4)
C35 N8 Pt2 119.0(4)
O1 S1 O3 115.5
O1 S1 O2 115.4
O3 S1 O2 114.7
O1 S1 C43 102.5
O3 S1 C43 103.5
O2 S1 C43 102.5
F2 C43 F3 108.1
F2 C43 F1 111.3
F3 C43 F1 107.4
F2 C43 S1 110.6
F3 C43 S1 110.5
F1 C43 S1 109.0
O4 S2 O5 120.1
O4 S2 O6 110.6
O5 S2 O6 113.2
O4 S2 C44 103.5
O5 S2 C44 102.7
O6 S2 C44 104.5
F5 C44 F4 104.1
F5 C44 F6 108.5
F4 C44 F6 106.7
F5 C44 S2 113.1
F4 C44 S2 112.3
F6 C44 S2 111.6
C49 C48 H48A 109.5
C49 C48 H48B 109.5
H48A C48 H48B 109.5
C49 C48 H48C 109.5
H48A C48 H48C 109.5
H48B C48 H48C 109.5
O8 C49 C48 122.4(13)
O8 C49 C50 119.5(18)
C48 C49 C50 118.1(13)
C49 C50 H50A 109.5
C49 C50 H50B 109.5
H50A C50 H50B 109.5
C49 C50 H50C 109.5
H50A C50 H50C 109.5
H50B C50 H50C 109.5
O7 C46 C47 125.0(16)
O7 C46 C45 119.4(13)
C47 C46 C45 115.6(14)
C46 C45 H45A 109.5
C46 C45 H45B 109.5
H45A C45 H45B 109.5
C46 C45 H45C 109.5
H45A C45 H45C 109.5
H45B C45 H45C 109.5
C46 C47 H47A 109.5
C46 C47 H47B 109.5
H47A C47 H47B 109.5
C46 C47 H47C 109.5
H47A C47 H47C 109.5
H47B C47 H47C 109.5
Pt1 C21 H21A 109.5
Pt1 C21 H21B 109.5
H21A C21 H21B 109.5
Pt1 C21 H21C 109.5
H21A C21 H21C 109.5
H21B C21 H21C 109.5
Pt2 C42 H42A 109.5
Pt2 C42 H42B 109.5
H42A C42 H42B 109.5
Pt2 C42 H42C 109.5
H42A C42 H42C 109.5
H42B C42 H42C 109.5

loop_
_geom_bond_atom_site_label_1
_geom_bond_atom_site_label_2
_geom_bond_distance
Pt1 N5 2.0208(15)
Pt1 N4 2.0390
Pt1 N6 2.0904(15)
Pt1 C21 2.091(9)
C1 N1 1.337(9)
C1 C2 1.383(14)
C1 H1A 0.9500
C2 C3 1.394(14)
C2 H2A 0.9500
C3 C4 1.391(13)
C3 H3A 0.9500
C4 C5 1.376(12)
C4 H4A 0.9500
C5 N1 1.378(8)
C5 C6 1.495(11)
C6 N2 1.343(8)
C6 C7 1.421(11)
C7 C8 1.393(12)
C7 C15 1.519(11)
C8 C9 1.402(11)
C8 C20 1.515(8)
C9 N3 1.330(8)
C9 C10 1.490(12)
C10 C11 1.367(12)
C10 N4 1.369(8)
C11 C12 1.385(13)
C11 H11A 0.9500
C12 C13 1.377(14)
C12 H12A 0.9500
C13 C14 1.351(13)
C13 H13A 0.9500
C14 N4 1.339(9)
C14 H14A 0.9500
C15 C16 1.555(12)
C15 H15A 0.9900
C15 H15B 0.9900
C16 C17 1.524(13)
C16 H16A 0.9900
C16 H16B 0.9900
C17 C18 1.552(13)
C17 H17A 0.9900
C17 H17B 0.9900
C18 C19 1.497(12)
C18 H18A 0.9900
C18 H18B 0.9900
C19 C20 1.553(9)
C19 H19A 0.9900
C19 H19B 0.9900
C20 H20A 0.9900
C20 H20B 0.9900
N1 Pt2 1.9958
N2 N3 1.3454
N2 Pt2 2.1023
Pt2 N8 2.0275(15)
Pt2 C42 2.078(9)
C22 C23 1.341(10)
C22 N5 1.3447(14)
C22 H22A 0.9500
C23 C24 1.392(14)
C23 H23A 0.9500
C24 C25 1.363(12)
C24 H24A 0.9500
C25 C26 1.377(12)
C25 H25A 0.9500
C26 N5 1.373(9)
C26 C27 1.475(11)
C27 N6 1.352(9)
C27 C28 1.419(10)
C28 C29 1.387(12)
C28 C36 1.494(11)
C29 C30 1.427(12)
C29 C41 1.504(8)
C30 N7 1.319(9)
C30 C31 1.507(11)
C31 N8 1.358(9)
C31 C32 1.374(13)
C32 C33 1.379(13)
C32 H32A 0.9500
C33 C34 1.357(14)
C33 H33A 0.9500
C34 C35 1.388(14)
C34 H34A 0.9500
C35 N8 1.360(9)
C35 H35A 0.9500
C36 C37 1.530(12)
C36 H36A 0.9900
C36 H36B 0.9900
C37 C38 1.537(12)
C37 H37A 0.9900
C37 H37B 0.9900
C38 C39 1.520(13)
C38 H38A 0.9900
C38 H38B 0.9900
C39 C40 1.543(12)
C39 H39A 0.9900
C39 H39B 0.9900
C40 C41 1.529(9)
C40 H40A 0.9900
C40 H40B 0.9900
C41 H41A 0.9900
C41 H41B 0.9900
N6 N7 1.3295
S1 O1 1.4370
S1 O3 1.4371
S1 O2 1.4400
S1 C43 1.8366
C43 F2 1.3257
C43 F3 1.3310
C43 F1 1.3338
S2 O4 1.4047
S2 O5 1.4142
S2 O6 1.4426
S2 C44 1.8065
C44 F5 1.2954
C44 F4 1.3173
C44 F6 1.3303
O8 C49 1.222(15)
C48 C49 1.48(2)
C48 H48A 0.9800
C48 H48B 0.9800
C48 H48C 0.9800
C49 C50 1.51(2)
C50 H50A 0.9800
C50 H50B 0.9800
C50 H50C 0.9800
O7 C46 1.190(15)
C46 C47 1.43(2)
C46 C45 1.498(17)
C45 H45A 0.9800
C45 H45B 0.9800
C45 H45C 0.9800
C47 H47A 0.9800
C47 H47B 0.9800
C47 H47C 0.9800
C21 H21A 0.9800
C21 H21B 0.9800
C21 H21C 0.9800
C42 H42A 0.9800
C42 H42B 0.9800
C42 H42C 0.9800

loop_
_geom_torsion_atom_site_label_1
_geom_torsion_atom_site_label_2
_geom_torsion_atom_site_label_3
_geom_torsion_atom_site_label_4
_geom_torsion
N1 C1 C2 C3 0.3(14)
C1 C2 C3 C4 -0.5(14)
C2 C3 C4 C5 2.2(14)
C3 C4 C5 N1 -3.7(13)
C3 C4 C5 C6 -178.6(8)
C4 C5 C6 N2 165.1(7)
N1 C5 C6 N2 -10.2(9)
C4 C5 C6 C7 -13.1(13)
N1 C5 C6 C7 171.6(7)
N2 C6 C7 C8 -2.7(11)
C5 C6 C7 C8 175.3(8)
N2 C6 C7 C15 172.0(7)
C5 C6 C7 C15 -10.0(13)
C6 C7 C8 C9 5.5(11)
C15 C7 C8 C9 -169.4(7)
C6 C7 C8 C20 -170.7(6)
C15 C7 C8 C20 14.4(11)
C7 C8 C9 N3 -6.9(12)
C20 C8 C9 N3 169.5(5)
C7 C8 C9 C10 172.0(8)
C20 C8 C9 C10 -11.6(11)
N3 C9 C10 C11 -74.8(9)
C8 C9 C10 C11 106.3(10)
N3 C9 C10 N4 104.7(7)
C8 C9 C10 N4 -74.2(10)
N4 C10 C11 C12 -3.4(12)
C9 C10 C11 C12 176.0(8)
C10 C11 C12 C13 0.8(13)
C11 C12 C13 C14 1.6(14)
C12 C13 C14 N4 -1.5(14)
C8 C7 C15 C16 -88.9(10)
C6 C7 C15 C16 96.6(10)
C7 C15 C16 C17 70.3(11)
C15 C16 C17 C18 -64.4(11)
C16 C17 C18 C19 99.5(10)
C17 C18 C19 C20 -51.5(10)
C7 C8 C20 C19 85.9(8)
C9 C8 C20 C19 -90.4(8)
C18 C19 C20 C8 -57.1(8)
C2 C1 N1 C5 -1.8(12)
C2 C1 N1 Pt2 174.3(7)
C4 C5 N1 C1 3.4(10)
C6 C5 N1 C1 178.9(7)
C4 C5 N1 Pt2 -172.8(6)
C6 C5 N1 Pt2 2.6(7)
C7 C6 N2 N3 0.8(9)
C5 C6 N2 N3 -177.6(4)
C7 C6 N2 Pt2 -168.7(5)
C5 C6 N2 Pt2 13.0(7)
C8 C9 N3 N2 4.7(9)
C10 C9 N3 N2 -174.3(5)
C6 N2 N3 C9 -1.6(6)
Pt2 N2 N3 C9 167.6(4)
C13 C14 N4 C10 -1.1(11)
C13 C14 N4 Pt1 -179.0(7)
C11 C10 N4 C14 3.6(9)
C9 C10 N4 C14 -175.9(6)
C11 C10 N4 Pt1 -178.6(5)
C9 C10 N4 Pt1 1.9(8)
N5 Pt1 N4 C14 83.2(7)
N6 Pt1 N4 C14 107.2(4)
C21 Pt1 N4 C14 -73.4(5)
N5 Pt1 N4 C10 -94.7(7)
N6 Pt1 N4 C10 -70.6(4)
C21 Pt1 N4 C10 108.8(5)
C1 N1 Pt2 N8 -153.0(9)
C5 N1 Pt2 N8 23.0(8)
C1 N1 Pt2 C42 8.9(6)
C5 N1 Pt2 C42 -175.1(5)
C1 N1 Pt2 N2 -172.9(5)
C5 N1 Pt2 N2 3.2(4)
C6 N2 Pt2 N1 -9.3(4)
N3 N2 Pt2 N1 -179.3
C6 N2 Pt2 N8 171.8(4)
N3 N2 Pt2 N8 1.8
C6 N2 Pt2 C42 7(3)
N3 N2 Pt2 C42 -163(3)
N5 C22 C23 C24 -1.0(11)
C22 C23 C24 C25 3.0(15)
C23 C24 C25 C26 0.2(15)
C24 C25 C26 N5 -5.2(13)
C24 C25 C26 C27 179.8(9)
N5 C26 C27 N6 -12.5(10)
C25 C26 C27 N6 162.6(8)
N5 C26 C27 C28 164.9(7)
C25 C26 C27 C28 -20.0(14)
N6 C27 C28 C29 -4.1(11)
C26 C27 C28 C29 178.7(8)
N6 C27 C28 C36 171.1(7)
C26 C27 C28 C36 -6.1(13)
C27 C28 C29 C30 4.6(11)
C36 C28 C29 C30 -170.8(7)
C27 C28 C29 C41 -170.0(6)
C36 C28 C29 C41 14.6(12)
C28 C29 C30 N7 -4.5(12)
C41 C29 C30 N7 170.2(6)
C28 C29 C30 C31 174.9(8)
C41 C29 C30 C31 -10.4(11)
N7 C30 C31 N8 106.0(8)
C29 C30 C31 N8 -73.4(10)
N7 C30 C31 C32 -71.7(10)
C29 C30 C31 C32 108.9(10)
N8 C31 C32 C33 1.3(13)
C30 C31 C32 C33 179.0(8)
C31 C32 C33 C34 1.5(14)
C32 C33 C34 C35 -2.3(14)
C33 C34 C35 N8 0.3(14)
C29 C28 C36 C37 -89.1(10)
C27 C28 C36 C37 95.9(10)
C28 C36 C37 C38 69.2(11)
C36 C37 C38 C39 -64.9(11)
C37 C38 C39 C40 100.3(9)
C38 C39 C40 C41 -49.8(10)
C28 C29 C41 C40 87.5(9)
C30 C29 C41 C40 -87.0(8)
C39 C40 C41 C29 -59.4(8)
C23 C22 N5 C26 -4.1(7)
C23 C22 N5 Pt1 169.5(5)
C25 C26 N5 C22 7.1(9)
C27 C26 N5 C22 -177.4(5)
C25 C26 N5 Pt1 -167.0(6)
C27 C26 N5 Pt1 8.5(8)
N4 Pt1 N5 C22 -151.6(5)
N6 Pt1 N5 C22 -175.96(7)
C21 Pt1 N5 C22 4.8(3)
N4 Pt1 N5 C26 22.2(8)
N6 Pt1 N5 C26 -2.2(4)
C21 Pt1 N5 C26 178.6(5)
C28 C27 N6 N7 3.3(9)
C26 C27 N6 N7 -179.1(4)
C28 C27 N6 Pt1 -167.0(6)
C26 C27 N6 Pt1 10.6(7)
N5 Pt1 N6 N7 -176.0
N4 Pt1 N6 N7 5.8
C21 Pt1 N6 N7 -168(3)
N5 Pt1 N6 C27 -5.1(4)
N4 Pt1 N6 C27 176.8(4)
C21 Pt1 N6 C27 3(3)
C29 C30 N7 N6 3.3(9)
C31 C30 N7 N6 -176.1(5)
C27 N6 N7 C30 -2.7(6)
Pt1 N6 N7 C30 167.4(4)
C32 C31 N8 C35 -3.3(10)
C30 C31 N8 C35 178.9(7)
C32 C31 N8 Pt2 175.9(6)
C30 C31 N8 Pt2 -1.8(9)
C34 C35 N8 C31 2.5(10)
C34 C35 N8 Pt2 -176.8(6)
N1 Pt2 N8 C31 -85.1(8)
C42 Pt2 N8 C31 113.0(5)
N2 Pt2 N8 C31 -65.4(4)
N1 Pt2 N8 C35 94.2(8)
C42 Pt2 N8 C35 -67.8(5)
N2 Pt2 N8 C35 113.8(4)
O1 S1 C43 F2 62.6
O3 S1 C43 F2 -177.0
O2 S1 C43 F2 -57.4
O1 S1 C43 F3 -177.8
O3 S1 C43 F3 -57.3
O2 S1 C43 F3 62.2
O1 S1 C43 F1 -60.1
O3 S1 C43 F1 60.4
O2 S1 C43 F1 179.9
O4 S2 C44 F5 177.7
O5 S2 C44 F5 -56.7
O6 S2 C44 F5 61.7
O4 S2 C44 F4 -64.9
O5 S2 C44 F4 60.8
O6 S2 C44 F4 179.2
O4 S2 C44 F6 54.9
O5 S2 C44 F6 -179.4
O6 S2 C44 F6 -61.0
